data_1552097
loop_
_publ_author_name
'Scott, Neil W. J.'
'Ford, Mark J.'
'Schotes, Christoph'
'Parker, Rachel R.'
'Whitwood, Adrian C.'
'Fairlamb, Ian J. S.'

_publ_section_title
;
 The ubiquitous cross-coupling catalyst system
 &#x2018;Pd(OAc)2&#x2019;/2PPh3 forms a unique dinuclear PdI complex: an
 important entry point into catalytically competent cyclic Pd3 clusters
;
_journal_name_full 'Chemical Science'
_journal_paper_doi 10.1039/C9SC01847F
_journal_year 2019
_chemical_formula_moiety 'C52 H46 O4 P2 Pd2'
_chemical_formula_sum 'C52 H46 O4 P2 Pd2'
_chemical_formula_weight 1009.63
_space_group_crystal_system monoclinic
_space_group_IT_number 14
_space_group_name_Hall '-P 2yn'
_space_group_name_H-M_alt 'P 1 21/n 1'
_symmetry_space_group_name_Hall '-P 2yn'
_symmetry_space_group_name_H-M 'P 1 21/n 1'
_atom_sites_solution_hydrogens geom
_atom_sites_solution_primary dual
_audit_creation_date 2018-09-27
_audit_creation_method
;
Olex2 1.2
(compiled 2018.05.29 svn.r3508 for OlexSys, GUI svn.r5506)
;
_audit_update_record
;
2019-01-31 deposited with the CCDC.    2019-07-05 downloaded from the CCDC.
;
_cell_angle_alpha 90
_cell_angle_beta 99.5561(16)
_cell_angle_gamma 90
_cell_formula_units_Z 4
_cell_length_a 11.0527(2)
_cell_length_b 23.8864(4)
_cell_length_c 17.0272(2)
_cell_measurement_reflns_used 7467
_cell_measurement_temperature 110.00(10)
_cell_measurement_theta_max 70.8940
_cell_measurement_theta_min 5.4970
_cell_volume 4432.96(12)
_computing_cell_refinement 'CrysAlisPro 1.171.39.46 (Rigaku OD, 2018)'
_computing_data_collection 'CrysAlisPro 1.171.39.46 (Rigaku OD, 2018)'
_computing_data_reduction 'CrysAlisPro 1.171.39.46 (Rigaku OD, 2018)'
_computing_molecular_graphics 'Olex2 (Dolomanov et al., 2009)'
_computing_publication_material 'Olex2 (Dolomanov et al., 2009)'
_computing_structure_refinement 'ShelXL (Sheldrick, 2015)'
_computing_structure_solution 'ShelXT (Sheldrick, 2015)'
_diffrn_ambient_environment N~2~
_diffrn_ambient_temperature 110.00(10)
_diffrn_detector 'CCD plate'
_diffrn_detector_area_resol_mean 16.1450
_diffrn_detector_type Eos
_diffrn_measured_fraction_theta_full 0.999
_diffrn_measured_fraction_theta_max 0.999
_diffrn_measurement_details
;
List of Runs (angles in degrees, time in seconds):

  # Type    Start    End  Width  t~exp~   \w     \q     \k     \f   Frames
#--------------------------------------------------------------------------
  1  \w    -67.00  26.00   1.00    5.00    --    0.00 -37.00   0.00   93
  2  \w    -11.00  25.00   1.00    5.00    --    0.00  57.00 -30.00   36
  3  \w    -16.00  28.00   1.00   18.00    --   54.00 -77.00-180.00   44
  4  \w     37.00  85.00   1.00   18.00    --   54.00  57.00 120.00   48
  5  \w     29.00 118.00   1.00   18.00    --   54.00  37.00 -90.00   89
  6  \w     40.00  99.00   1.00   18.00    --   54.00-125.00-150.00   59
  7  \w     28.00  70.00   1.00   18.00    --   54.00-128.00 -21.00   42
  8  \w     51.00 130.00   1.00   18.00    --  108.00 -50.00 -60.00   79
  9  \w     83.00 110.00   1.00   18.00    --  108.00-111.00  60.00   27
 10  \w    101.00 171.00   1.00   18.00    --  108.00  63.00   0.00   70
 11  \w    106.00 140.00   1.00   18.00    --  108.00 -91.00 -60.00   34
 12  \w     82.00 109.00   1.00   18.00    --  108.00-111.00   0.00   27
 13  \w     44.00 100.00   1.00   18.00    --  108.00 -91.00 -60.00   56
 14  \w    105.00 173.00   1.00   18.00    --  108.00  63.00  60.00   68
 15  \w     37.00  63.00   1.00   18.00    --  108.00-111.00   0.00   26
 16  \w    111.00 177.00   1.00   18.00    --  108.00  50.00  30.00   66
 17  \w    105.00 177.00   1.00   18.00    --  108.00 111.00-120.00   72
;
_diffrn_measurement_device 'four-circle diffractometer'
_diffrn_measurement_device_type 'SuperNova, Dual, Cu at home/near, Eos'
_diffrn_measurement_method '\w scans'
_diffrn_orient_matrix_type 'CrysAlisPro convention (1999,Acta A55,543-557)'
_diffrn_orient_matrix_UB_11 0.0396391000
_diffrn_orient_matrix_UB_12 -0.0618537000
_diffrn_orient_matrix_UB_13 0.0015795000
_diffrn_orient_matrix_UB_21 -0.1352585000
_diffrn_orient_matrix_UB_22 -0.0179453000
_diffrn_orient_matrix_UB_23 -0.0223039000
_diffrn_orient_matrix_UB_31 0.0104684000
_diffrn_orient_matrix_UB_32 0.0034703000
_diffrn_orient_matrix_UB_33 -0.0889799000
_diffrn_radiation_monochromator mirror
_diffrn_radiation_probe x-ray
_diffrn_radiation_type CuK\a
_diffrn_radiation_wavelength 1.54184
_diffrn_reflns_av_R_equivalents 0.0250
_diffrn_reflns_av_unetI/netI 0.0335
_diffrn_reflns_Laue_measured_fraction_full 0.999
_diffrn_reflns_Laue_measured_fraction_max 0.999
_diffrn_reflns_limit_h_max 13
_diffrn_reflns_limit_h_min -13
_diffrn_reflns_limit_k_max 28
_diffrn_reflns_limit_k_min -25
_diffrn_reflns_limit_l_max 14
_diffrn_reflns_limit_l_min -20
_diffrn_reflns_number 16871
_diffrn_reflns_point_group_measured_fraction_full 0.999
_diffrn_reflns_point_group_measured_fraction_max 0.999
_diffrn_reflns_theta_full 67.069
_diffrn_reflns_theta_max 67.069
_diffrn_reflns_theta_min 3.701
_diffrn_source 'micro-focus sealed X-ray tube'
_diffrn_source_type 'SuperNova (Cu) X-ray Source'
_exptl_absorpt_coefficient_mu 7.587
_exptl_absorpt_correction_T_max 1.000
_exptl_absorpt_correction_T_min 0.358
_exptl_absorpt_correction_type gaussian
_exptl_absorpt_process_details
;
CrysAlisPro 1.171.39.46 (Rigaku Oxford Diffraction, 2018)
Numerical absorption correction based on gaussian integration over
            a multifaceted crystal model
Empirical absorption correction using spherical harmonics,
 implemented in SCALE3 ABSPACK scaling algorithm.
;
_exptl_crystal_colour 'clear light yellow'
_exptl_crystal_colour_lustre clear
_exptl_crystal_colour_modifier light
_exptl_crystal_colour_primary yellow
_exptl_crystal_density_diffrn 1.513
_exptl_crystal_description needle
_exptl_crystal_F_000 2048
_exptl_crystal_size_max 0.254
_exptl_crystal_size_mid 0.028
_exptl_crystal_size_min 0.019
_refine_diff_density_max 0.397
_refine_diff_density_min -0.589
_refine_diff_density_rms 0.068
_refine_ls_extinction_method none
_refine_ls_goodness_of_fit_ref 1.034
_refine_ls_hydrogen_treatment constr
_refine_ls_matrix_type full
_refine_ls_number_parameters 543
_refine_ls_number_reflns 7909
_refine_ls_number_restraints 0
_refine_ls_restrained_S_all 1.034
_refine_ls_R_factor_all 0.0314
_refine_ls_R_factor_gt 0.0243
_refine_ls_shift/su_max 0.001
_refine_ls_shift/su_mean 0.000
_refine_ls_structure_factor_coef Fsqd
_refine_ls_weighting_details 'w=1/[\s^2^(Fo^2^)+(0.0243P)^2^+1.5463P] where P=(Fo^2^+2Fc^2^)/3'
_refine_ls_weighting_scheme calc
_refine_ls_wR_factor_gt 0.0547
_refine_ls_wR_factor_ref 0.0576
_reflns_Friedel_coverage 0.000
_reflns_number_gt 6909
_reflns_number_total 7909
_reflns_threshold_expression 'I > 2\s(I)'
_cod_data_source_file c9sc01847f2.cif
_cod_data_source_block ijsf1818
_cod_original_cell_volume 4432.98(13)
_cod_database_code 1552097
_shelx_shelxl_version_number 2018/3
_chemical_oxdiff_formula 'C52 H46 O4 P2 Pd2'
_chemical_oxdiff_usercomment 'Neil NWJS-4-273-precipitate2'
_shelx_space_group_comment
;
The symmetry employed for this shelxl refinement is uniquely defined
by the following loop, which should always be used as a source of
symmetry information in preference to the above space-group names.
They are only intended as comments.
;
_reflns_odcompleteness_completeness 99.91
_reflns_odcompleteness_iscentric 1
_reflns_odcompleteness_theta 66.97
_olex2_refinement_description
;
1. Fixed Uiso
 At 1.2 times of:
  All C(H) groups
 At 1.5 times of:
  All C(H,H,H) groups
2.a Aromatic/amide H refined with riding coordinates:
 C6(H6), C7(H7), C8(H8), C9(H9), C10(H10), C12(H12), C13(H13), C14(H14),
 C15(H15), C16(H16), C18(H18), C19(H19), C20(H20), C21(H21), C22(H22), C24(H24),
  C25(H25), C26(H26), C27(H27), C28(H28), C30(H30), C31(H31), C32(H32),
 C33(H33), C34(H34), C36(H36), C37(H37), C38(H38), C39(H39), C40(H40), C42(H42),
  C43(H43), C44(H44), C45(H45), C46(H46), C48(H48), C49(H49), C50(H50),
 C51(H51), C52(H52)
2.b Idealised Me refined as rotating group:
 C2(H2A,H2B,H2C), C4(H4A,H4B,H4C)
;
_olex2_date_sample_data_collection 2018-09-19
_olex2_exptl_crystal_mounting_method 'oil on 200 micrometre micromount'
_olex2_submission_original_sample_id NWJS-4-273-precipitate2
_olex2_submission_special_instructions 'No special instructions were received'
_oxdiff_exptl_absorpt_empirical_details
;
Empirical correction (ABSPACK) includes:
- Absorption correction using spherical harmonics
- Frame scaling
;
_oxdiff_exptl_absorpt_empirical_full_max 1.507
_oxdiff_exptl_absorpt_empirical_full_min 0.796

loop_
_space_group_symop_operation_xyz
'x, y, z'
'-x+1/2, y+1/2, -z+1/2'
'-x, -y, -z'
'x-1/2, -y-1/2, z-1/2'

loop_
_atom_site_label
_atom_site_type_symbol
_atom_site_fract_x
_atom_site_fract_y
_atom_site_fract_z
_atom_site_U_iso_or_equiv
_atom_site_adp_type
_atom_site_occupancy
_atom_site_site_symmetry_order
_atom_site_calc_flag
_atom_site_refinement_flags_posn
C1 C 0.6398(2) 0.35673(11) 0.47929(14) 0.0174(5) Uani 1 1 d .
C2 C 0.7032(3) 0.39326(13) 0.54603(16) 0.0267(6) Uani 1 1 d .
H2A H 0.711001 0.430568 0.526524 0.040 Uiso 1 1 calc GR
H2B H 0.783176 0.378381 0.565645 0.040 Uiso 1 1 calc GR
H2C H 0.655651 0.394056 0.588365 0.040 Uiso 1 1 calc GR
C3 C 0.4863(2) 0.21987(11) 0.46587(14) 0.0172(5) Uani 1 1 d .
C4 C 0.4536(3) 0.17930(12) 0.52693(16) 0.0271(6) Uani 1 1 d .
H4A H 0.380546 0.191875 0.545201 0.041 Uiso 1 1 calc GR
H4B H 0.519744 0.177313 0.571154 0.041 Uiso 1 1 calc GR
H4C H 0.439516 0.142896 0.503277 0.041 Uiso 1 1 calc GR
C5 C 0.2939(2) 0.28811(11) 0.27584(14) 0.0154(5) Uani 1 1 d .
C6 C 0.1910(2) 0.26245(12) 0.29702(16) 0.0213(6) Uani 1 1 d .
H6 H 0.176757 0.265564 0.349166 0.026 Uiso 1 1 calc R
C7 C 0.1089(3) 0.23233(13) 0.24235(17) 0.0270(6) Uani 1 1 d .
H7 H 0.040051 0.216119 0.257754 0.032 Uiso 1 1 calc R
C8 C 0.1300(3) 0.22643(13) 0.16446(16) 0.0264(6) Uani 1 1 d .
H8 H 0.076173 0.205807 0.127686 0.032 Uiso 1 1 calc R
C9 C 0.2319(3) 0.25162(12) 0.14235(15) 0.0240(6) Uani 1 1 d .
H9 H 0.246410 0.248090 0.090311 0.029 Uiso 1 1 calc R
C10 C 0.3130(2) 0.28224(11) 0.19750(14) 0.0176(5) Uani 1 1 d .
H10 H 0.381025 0.299033 0.181711 0.021 Uiso 1 1 calc R
C11 C 0.5094(2) 0.45385(11) 0.34668(13) 0.0150(5) Uani 1 1 d .
C12 C 0.6274(2) 0.44054(11) 0.33241(15) 0.0196(6) Uani 1 1 d .
H12 H 0.640433 0.407231 0.306784 0.023 Uiso 1 1 calc R
C13 C 0.7246(2) 0.47658(12) 0.35617(15) 0.0235(6) Uani 1 1 d .
H13 H 0.802057 0.467874 0.345176 0.028 Uiso 1 1 calc R
C14 C 0.7069(2) 0.52554(12) 0.39623(16) 0.0231(6) Uani 1 1 d .
H14 H 0.772111 0.549969 0.411445 0.028 Uiso 1 1 calc R
C15 C 0.5916(3) 0.53808(12) 0.41365(16) 0.0238(6) Uani 1 1 d .
H15 H 0.579832 0.570395 0.441910 0.029 Uiso 1 1 calc R
C16 C 0.4940(2) 0.50232(12) 0.38882(15) 0.0205(6) Uani 1 1 d .
H16 H 0.416937 0.510949 0.400594 0.025 Uiso 1 1 calc R
C17 C 0.3560(2) 0.41932(11) 0.20145(14) 0.0166(5) Uani 1 1 d .
C18 C 0.4485(3) 0.43784(12) 0.16171(15) 0.0228(6) Uani 1 1 d .
H18 H 0.526446 0.444638 0.190211 0.027 Uiso 1 1 calc R
C19 C 0.4260(3) 0.44629(13) 0.08009(16) 0.0302(7) Uani 1 1 d .
H19 H 0.488632 0.458987 0.054283 0.036 Uiso 1 1 calc R
C20 C 0.3121(3) 0.43603(13) 0.03726(16) 0.0323(7) Uani 1 1 d .
H20 H 0.297591 0.441601 -0.017552 0.039 Uiso 1 1 calc R
C21 C 0.2185(3) 0.41744(13) 0.07522(17) 0.0312(7) Uani 1 1 d .
H21 H 0.141049 0.410698 0.046015 0.037 Uiso 1 1 calc R
C22 C 0.2401(3) 0.40877(12) 0.15717(16) 0.0240(6) Uani 1 1 d .
H22 H 0.177169 0.395911 0.182551 0.029 Uiso 1 1 calc R
C23 C 0.2494(2) 0.43855(11) 0.34117(14) 0.0163(5) Uani 1 1 d .
C24 C 0.2030(2) 0.48959(12) 0.30920(16) 0.0223(6) Uani 1 1 d .
H24 H 0.237789 0.506740 0.269271 0.027 Uiso 1 1 calc R
C25 C 0.1048(3) 0.51477(13) 0.33698(17) 0.0279(6) Uani 1 1 d .
H25 H 0.074105 0.548737 0.315635 0.033 Uiso 1 1 calc R
C26 C 0.0530(2) 0.48939(13) 0.39624(17) 0.0280(7) Uani 1 1 d .
H26 H -0.011462 0.506691 0.415613 0.034 Uiso 1 1 calc R
C27 C 0.0967(3) 0.43837(13) 0.42677(17) 0.0279(6) Uani 1 1 d .
H27 H 0.060036 0.420774 0.465528 0.034 Uiso 1 1 calc R
C28 C 0.1955(2) 0.41327(12) 0.39954(15) 0.0213(6) Uani 1 1 d .
H28 H 0.225505 0.379171 0.420860 0.026 Uiso 1 1 calc R
C29 C 0.7351(2) 0.30608(11) 0.27970(15) 0.0167(5) Uani 1 1 d .
C30 C 0.8527(2) 0.32810(12) 0.30384(16) 0.0235(6) Uani 1 1 d .
H30 H 0.897419 0.317856 0.352913 0.028 Uiso 1 1 calc R
C31 C 0.9038(3) 0.36514(13) 0.25530(17) 0.0301(7) Uani 1 1 d .
H31 H 0.982348 0.379132 0.271997 0.036 Uiso 1 1 calc R
C32 C 0.8390(3) 0.38114(12) 0.18307(17) 0.0295(7) Uani 1 1 d .
H32 H 0.872692 0.406604 0.151487 0.035 Uiso 1 1 calc R
C33 C 0.7234(3) 0.35933(12) 0.15730(16) 0.0251(6) Uani 1 1 d .
H33 H 0.679586 0.369799 0.108059 0.030 Uiso 1 1 calc R
C34 C 0.6723(2) 0.32150(11) 0.20534(15) 0.0195(5) Uani 1 1 d .
H34 H 0.595105 0.306445 0.187190 0.023 Uiso 1 1 calc R
C35 C 0.5543(2) 0.13478(11) 0.31548(14) 0.0164(5) Uani 1 1 d .
C36 C 0.5879(3) 0.08152(12) 0.34509(15) 0.0214(6) Uani 1 1 d .
H36 H 0.668824 0.069667 0.348811 0.026 Uiso 1 1 calc R
C37 C 0.5009(3) 0.04602(12) 0.36912(16) 0.0279(6) Uani 1 1 d .
H37 H 0.524275 0.010859 0.389729 0.033 Uiso 1 1 calc R
C38 C 0.3797(3) 0.06295(12) 0.36241(16) 0.0272(6) Uani 1 1 d .
H38 H 0.321768 0.039207 0.378466 0.033 Uiso 1 1 calc R
C39 C 0.3452(3) 0.11529(12) 0.33173(16) 0.0236(6) Uani 1 1 d .
H39 H 0.263586 0.126419 0.326380 0.028 Uiso 1 1 calc R
C40 C 0.4314(2) 0.15115(11) 0.30897(14) 0.0177(5) Uani 1 1 d .
H40 H 0.407483 0.186444 0.289166 0.021 Uiso 1 1 calc R
C41 C 0.6435(2) 0.18659(11) 0.18213(14) 0.0170(5) Uani 1 1 d .
C42 C 0.5273(2) 0.18122(12) 0.13683(15) 0.0211(6) Uani 1 1 d .
H42 H 0.460981 0.172492 0.161806 0.025 Uiso 1 1 calc R
C43 C 0.5088(3) 0.18868(13) 0.05494(16) 0.0276(7) Uani 1 1 d .
H43 H 0.430345 0.185962 0.025328 0.033 Uiso 1 1 calc R
C44 C 0.6085(3) 0.20026(13) 0.01754(16) 0.0305(7) Uani 1 1 d .
H44 H 0.596876 0.205240 -0.037371 0.037 Uiso 1 1 calc R
C45 C 0.7248(3) 0.20438(13) 0.06157(17) 0.0300(7) Uani 1 1 d .
H45 H 0.791485 0.211037 0.036002 0.036 Uiso 1 1 calc R
C46 C 0.7428(3) 0.19868(12) 0.14359(16) 0.0240(6) Uani 1 1 d .
H46 H 0.820919 0.202886 0.173104 0.029 Uiso 1 1 calc R
C47 C 0.8145(2) 0.15362(11) 0.32324(16) 0.0191(5) Uani 1 1 d .
C48 C 0.8563(3) 0.10898(13) 0.28243(19) 0.0308(7) Uani 1 1 d .
H48 H 0.809590 0.096170 0.235358 0.037 Uiso 1 1 calc R
C49 C 0.9673(3) 0.08362(14) 0.3119(2) 0.0406(8) Uani 1 1 d .
H49 H 0.995027 0.053814 0.284591 0.049 Uiso 1 1 calc R
C50 C 1.0367(3) 0.10251(14) 0.3818(2) 0.0398(9) Uani 1 1 d .
H50 H 1.110517 0.084981 0.401909 0.048 Uiso 1 1 calc R
C51 C 0.9974(3) 0.14685(15) 0.42140(19) 0.0355(7) Uani 1 1 d .
H51 H 1.045375 0.159878 0.467872 0.043 Uiso 1 1 calc R
C52 C 0.8861(2) 0.17268(12) 0.39271(16) 0.0247(6) Uani 1 1 d .
H52 H 0.859581 0.202737 0.420152 0.030 Uiso 1 1 calc R
O1 O 0.52467(16) 0.35623(8) 0.46735(9) 0.0181(4) Uani 1 1 d .
O2 O 0.70913(16) 0.33074(8) 0.43972(10) 0.0192(4) Uani 1 1 d .
O3 O 0.39929(16) 0.24912(8) 0.43017(10) 0.0190(4) Uani 1 1 d .
O4 O 0.59540(16) 0.22034(8) 0.45397(10) 0.0184(4) Uani 1 1 d .
P1 P 0.38330(6) 0.40666(3) 0.30928(3) 0.01339(13) Uani 1 1 d .
P2 P 0.66501(6) 0.18582(3) 0.29070(4) 0.01422(13) Uani 1 1 d .
Pd1 Pd 0.41288(2) 0.32204(2) 0.36353(2) 0.01250(5) Uani 1 1 d .
Pd2 Pd 0.65905(2) 0.26424(2) 0.35988(2) 0.01322(5) Uani 1 1 d .

loop_
_atom_site_aniso_label
_atom_site_aniso_U_11
_atom_site_aniso_U_22
_atom_site_aniso_U_33
_atom_site_aniso_U_23
_atom_site_aniso_U_13
_atom_site_aniso_U_12
C1 0.0235(14) 0.0141(13) 0.0128(11) -0.0001(10) -0.0025(10) 0.0042(11)
C2 0.0244(15) 0.0299(16) 0.0227(14) -0.0119(13) -0.0052(11) 0.0086(13)
C3 0.0236(14) 0.0157(13) 0.0127(11) -0.0039(10) 0.0042(10) 0.0024(11)
C4 0.0350(16) 0.0243(15) 0.0246(14) 0.0090(12) 0.0120(12) 0.0081(13)
C5 0.0152(12) 0.0136(12) 0.0167(12) 0.0004(10) 0.0006(9) 0.0052(10)
C6 0.0199(14) 0.0239(15) 0.0205(13) -0.0026(11) 0.0050(11) 0.0008(12)
C7 0.0191(14) 0.0319(17) 0.0298(15) -0.0021(13) 0.0036(11) -0.0073(13)
C8 0.0223(14) 0.0283(16) 0.0249(14) -0.0062(12) -0.0066(11) -0.0032(13)
C9 0.0276(15) 0.0289(16) 0.0146(12) -0.0047(12) 0.0004(11) 0.0038(13)
C10 0.0163(13) 0.0196(13) 0.0169(12) -0.0018(11) 0.0024(10) 0.0002(11)
C11 0.0185(13) 0.0152(13) 0.0109(11) -0.0006(10) 0.0016(9) -0.0012(10)
C12 0.0196(13) 0.0191(14) 0.0187(12) -0.0061(11) -0.0006(10) 0.0021(11)
C13 0.0155(13) 0.0304(16) 0.0240(14) -0.0038(12) 0.0017(11) 0.0027(12)
C14 0.0194(13) 0.0239(15) 0.0245(14) -0.0068(12) -0.0006(11) -0.0051(12)
C15 0.0276(15) 0.0190(14) 0.0240(13) -0.0088(12) 0.0018(11) -0.0006(12)
C16 0.0193(13) 0.0214(14) 0.0212(12) -0.0040(11) 0.0041(10) 0.0020(11)
C17 0.0239(13) 0.0126(12) 0.0119(11) -0.0005(10) -0.0011(10) 0.0034(11)
C18 0.0260(15) 0.0232(15) 0.0187(13) -0.0015(11) 0.0023(11) 0.0000(12)
C19 0.0403(18) 0.0315(17) 0.0199(14) 0.0015(13) 0.0084(13) -0.0040(14)
C20 0.054(2) 0.0269(16) 0.0134(13) 0.0019(12) -0.0021(13) -0.0010(15)
C21 0.0368(17) 0.0269(16) 0.0237(14) 0.0003(13) -0.0137(13) -0.0053(14)
C22 0.0267(15) 0.0203(14) 0.0227(13) 0.0026(12) -0.0030(11) -0.0035(12)
C23 0.0143(12) 0.0172(13) 0.0162(12) -0.0041(10) -0.0011(9) 0.0014(11)
C24 0.0218(14) 0.0187(14) 0.0249(13) -0.0016(12) 0.0000(11) 0.0056(12)
C25 0.0214(14) 0.0232(15) 0.0353(16) -0.0080(13) -0.0060(12) 0.0065(12)
C26 0.0156(13) 0.0351(17) 0.0322(15) -0.0172(14) 0.0004(11) 0.0031(13)
C27 0.0216(14) 0.0355(17) 0.0276(14) -0.0072(13) 0.0066(11) -0.0005(13)
C28 0.0203(13) 0.0232(14) 0.0200(13) -0.0033(12) 0.0019(10) 0.0022(12)
C29 0.0200(13) 0.0127(12) 0.0184(12) -0.0066(10) 0.0067(10) 0.0009(11)
C30 0.0202(14) 0.0297(16) 0.0207(13) -0.0063(12) 0.0035(11) -0.0014(12)
C31 0.0244(15) 0.0350(18) 0.0335(16) -0.0106(14) 0.0125(12) -0.0139(14)
C32 0.0416(18) 0.0222(15) 0.0298(15) -0.0051(13) 0.0207(13) -0.0085(14)
C33 0.0347(16) 0.0221(14) 0.0201(13) -0.0008(12) 0.0094(12) 0.0015(13)
C34 0.0202(13) 0.0188(13) 0.0206(13) -0.0045(11) 0.0063(10) 0.0003(11)
C35 0.0194(13) 0.0176(13) 0.0119(11) -0.0046(10) 0.0017(10) -0.0025(11)
C36 0.0250(14) 0.0208(14) 0.0176(12) -0.0013(11) 0.0016(10) -0.0008(12)
C37 0.0386(17) 0.0175(14) 0.0275(15) 0.0026(12) 0.0055(13) -0.0041(13)
C38 0.0312(16) 0.0240(15) 0.0290(15) -0.0024(13) 0.0121(12) -0.0100(13)
C39 0.0253(15) 0.0218(14) 0.0258(14) -0.0045(12) 0.0100(11) -0.0031(12)
C40 0.0221(13) 0.0158(13) 0.0165(12) -0.0036(11) 0.0067(10) -0.0001(11)
C41 0.0233(13) 0.0144(13) 0.0150(12) -0.0057(10) 0.0079(10) -0.0039(11)
C42 0.0236(14) 0.0245(15) 0.0169(12) -0.0033(11) 0.0084(11) -0.0056(12)
C43 0.0313(16) 0.0341(17) 0.0183(13) -0.0037(12) 0.0066(12) -0.0063(14)
C44 0.0473(19) 0.0299(16) 0.0169(13) -0.0020(12) 0.0128(13) -0.0102(15)
C45 0.0356(17) 0.0330(17) 0.0265(15) -0.0082(13) 0.0195(13) -0.0128(14)
C46 0.0239(14) 0.0252(15) 0.0250(14) -0.0096(12) 0.0105(11) -0.0079(12)
C47 0.0149(12) 0.0163(13) 0.0268(13) 0.0012(11) 0.0053(10) -0.0005(11)
C48 0.0270(16) 0.0243(15) 0.0429(17) -0.0062(14) 0.0114(13) 0.0054(13)
C49 0.0412(19) 0.0254(17) 0.062(2) 0.0087(16) 0.0291(17) 0.0131(15)
C50 0.0208(15) 0.0388(19) 0.063(2) 0.0292(18) 0.0166(15) 0.0141(14)
C51 0.0224(15) 0.0425(19) 0.0405(17) 0.0164(16) 0.0025(13) 0.0040(15)
C52 0.0245(15) 0.0227(15) 0.0275(14) 0.0047(12) 0.0059(12) 0.0020(12)
O1 0.0225(10) 0.0186(9) 0.0123(8) -0.0032(7) -0.0003(7) 0.0053(8)
O2 0.0199(9) 0.0194(10) 0.0177(9) -0.0080(8) 0.0013(7) 0.0022(8)
O3 0.0214(9) 0.0194(9) 0.0171(8) 0.0026(8) 0.0057(7) 0.0026(8)
O4 0.0237(10) 0.0191(9) 0.0128(8) -0.0005(7) 0.0037(7) 0.0047(8)
P1 0.0145(3) 0.0131(3) 0.0122(3) -0.0008(2) 0.0011(2) 0.0012(3)
P2 0.0155(3) 0.0138(3) 0.0140(3) -0.0039(2) 0.0043(2) -0.0005(3)
Pd1 0.01443(9) 0.01264(9) 0.01037(8) -0.00060(7) 0.00183(6) 0.00185(7)
Pd2 0.01457(9) 0.01372(9) 0.01162(9) -0.00362(7) 0.00289(7) 0.00134(7)

loop_
_atom_type_symbol
_atom_type_description
_atom_type_scat_dispersion_real
_atom_type_scat_dispersion_imag
_atom_type_scat_source
C C 0.0181 0.0091 'International Tables Vol C Tables 4.2.6.8 and 6.1.1.4'
H H 0.0000 0.0000 'International Tables Vol C Tables 4.2.6.8 and 6.1.1.4'
O O 0.0492 0.0322 'International Tables Vol C Tables 4.2.6.8 and 6.1.1.4'
P P 0.2955 0.4335 'International Tables Vol C Tables 4.2.6.8 and 6.1.1.4'
Pd Pd 0.1215 3.9337 'International Tables Vol C Tables 4.2.6.8 and 6.1.1.4'

loop_
_exptl_crystal_face_index_h
_exptl_crystal_face_index_k
_exptl_crystal_face_index_l
_exptl_crystal_face_perp_dist
0 1 0 0.0060
0 -1 0 0.0129
0 0 -1 0.0136
0 0 1 0.0146
-1 0 0 0.1196
1 0 0 0.1266

loop_
_geom_angle_atom_site_label_1
_geom_angle_atom_site_label_2
_geom_angle_atom_site_label_3
_geom_angle
O1 C1 C2 117.3(2)
O1 C1 O2 126.7(2)
O2 C1 C2 116.0(2)
C1 C2 H2A 109.5
C1 C2 H2B 109.5
C1 C2 H2C 109.5
H2A C2 H2B 109.5
H2A C2 H2C 109.5
H2B C2 H2C 109.5
O3 C3 C4 115.9(2)
O4 C3 C4 117.6(2)
O4 C3 O3 126.4(2)
C3 C4 H4A 109.5
C3 C4 H4B 109.5
C3 C4 H4C 109.5
H4A C4 H4B 109.5
H4A C4 H4C 109.5
H4B C4 H4C 109.5
C6 C5 C10 117.7(2)
C6 C5 Pd1 116.84(18)
C10 C5 Pd1 124.99(19)
C5 C6 H6 119.1
C7 C6 C5 121.7(2)
C7 C6 H6 119.1
C6 C7 H7 120.1
C6 C7 C8 119.9(3)
C8 C7 H7 120.1
C7 C8 H8 120.4
C9 C8 C7 119.2(3)
C9 C8 H8 120.4
C8 C9 H9 119.8
C8 C9 C10 120.5(2)
C10 C9 H9 119.8
C5 C10 C9 121.1(2)
C5 C10 H10 119.5
C9 C10 H10 119.5
C12 C11 P1 118.58(19)
C16 C11 C12 118.5(2)
C16 C11 P1 122.96(19)
C11 C12 H12 119.8
C13 C12 C11 120.5(2)
C13 C12 H12 119.8
C12 C13 H13 119.9
C12 C13 C14 120.3(2)
C14 C13 H13 119.9
C13 C14 H14 120.1
C13 C14 C15 119.8(3)
C15 C14 H14 120.1
C14 C15 H15 120.1
C16 C15 C14 119.8(3)
C16 C15 H15 120.1
C11 C16 H16 119.5
C15 C16 C11 121.1(2)
C15 C16 H16 119.5
C18 C17 C22 118.5(2)
C18 C17 P1 121.8(2)
C22 C17 P1 119.6(2)
C17 C18 H18 119.6
C19 C18 C17 120.7(3)
C19 C18 H18 119.6
C18 C19 H19 119.9
C20 C19 C18 120.3(3)
C20 C19 H19 119.9
C19 C20 H20 119.9
C19 C20 C21 120.2(3)
C21 C20 H20 119.9
C20 C21 H21 120.0
C20 C21 C22 120.0(3)
C22 C21 H21 120.0
C17 C22 H22 119.9
C21 C22 C17 120.2(3)
C21 C22 H22 119.9
C24 C23 P1 120.8(2)
C28 C23 C24 119.2(2)
C28 C23 P1 120.0(2)
C23 C24 H24 119.9
C25 C24 C23 120.1(3)
C25 C24 H24 119.9
C24 C25 H25 120.0
C26 C25 C24 120.1(3)
C26 C25 H25 120.0
C25 C26 H26 120.0
C27 C26 C25 120.1(3)
C27 C26 H26 120.0
C26 C27 H27 120.0
C26 C27 C28 120.0(3)
C28 C27 H27 120.0
C23 C28 C27 120.5(3)
C23 C28 H28 119.7
C27 C28 H28 119.7
C30 C29 Pd2 117.74(19)
C34 C29 C30 117.8(2)
C34 C29 Pd2 123.75(19)
C29 C30 H30 119.6
C31 C30 C29 120.8(3)
C31 C30 H30 119.6
C30 C31 H31 119.8
C32 C31 C30 120.5(3)
C32 C31 H31 119.8
C31 C32 H32 120.1
C31 C32 C33 119.9(3)
C33 C32 H32 120.1
C32 C33 H33 120.0
C32 C33 C34 120.0(3)
C34 C33 H33 120.0
C29 C34 C33 121.0(3)
C29 C34 H34 119.5
C33 C34 H34 119.5
C36 C35 C40 118.6(2)
C36 C35 P2 123.0(2)
C40 C35 P2 118.3(2)
C35 C36 H36 119.8
C37 C36 C35 120.4(3)
C37 C36 H36 119.8
C36 C37 H37 119.9
C38 C37 C36 120.2(3)
C38 C37 H37 119.9
C37 C38 H38 120.1
C39 C38 C37 119.8(3)
C39 C38 H38 120.1
C38 C39 H39 119.8
C40 C39 C38 120.3(3)
C40 C39 H39 119.8
C35 C40 H40 119.7
C39 C40 C35 120.6(3)
C39 C40 H40 119.7
C42 C41 C46 118.9(2)
C42 C41 P2 120.97(19)
C46 C41 P2 119.8(2)
C41 C42 H42 119.5
C43 C42 C41 121.0(2)
C43 C42 H42 119.5
C42 C43 H43 120.3
C42 C43 C44 119.4(3)
C44 C43 H43 120.3
C43 C44 H44 119.9
C45 C44 C43 120.2(3)
C45 C44 H44 119.9
C44 C45 H45 119.8
C44 C45 C46 120.4(3)
C46 C45 H45 119.8
C41 C46 H46 120.0
C45 C46 C41 120.1(3)
C45 C46 H46 120.0
C48 C47 P2 122.0(2)
C52 C47 C48 119.2(3)
C52 C47 P2 118.7(2)
C47 C48 H48 120.0
C49 C48 C47 120.0(3)
C49 C48 H48 120.0
C48 C49 H49 119.9
C50 C49 C48 120.1(3)
C50 C49 H49 119.9
C49 C50 H50 119.9
C51 C50 C49 120.2(3)
C51 C50 H50 119.9
C50 C51 H51 119.8
C50 C51 C52 120.4(3)
C52 C51 H51 119.8
C47 C52 C51 120.0(3)
C47 C52 H52 120.0
C51 C52 H52 120.0
C1 O1 Pd1 124.58(15)
C1 O2 Pd2 126.68(17)
C3 O3 Pd1 127.12(17)
C3 O4 Pd2 124.87(16)
C11 P1 C17 103.70(11)
C11 P1 C23 104.40(11)
C11 P1 Pd1 111.45(8)
C17 P1 Pd1 123.61(8)
C23 P1 C17 102.83(11)
C23 P1 Pd1 109.04(9)
C35 P2 Pd2 111.16(8)
C41 P2 C35 105.14(11)
C41 P2 Pd2 121.26(9)
C47 P2 C35 104.86(12)
C47 P2 C41 105.74(12)
C47 P2 Pd2 107.45(9)
C5 Pd1 O1 172.89(8)
C5 Pd1 O3 88.28(9)
C5 Pd1 P1 91.44(7)
C5 Pd1 Pd2 106.24(7)
O1 Pd1 P1 91.21(5)
O1 Pd1 Pd2 78.22(5)
O3 Pd1 O1 87.34(7)
O3 Pd1 P1 163.86(5)
O3 Pd1 Pd2 77.30(5)
P1 Pd1 Pd2 118.123(17)
C29 Pd2 O2 88.19(9)
C29 Pd2 O4 174.01(9)
C29 Pd2 P2 90.38(7)
C29 Pd2 Pd1 105.41(7)
O2 Pd2 O4 88.28(7)
O2 Pd2 P2 162.20(5)
O2 Pd2 Pd1 77.63(5)
O4 Pd2 P2 91.50(5)
O4 Pd2 Pd1 78.52(5)
P2 Pd2 Pd1 119.751(18)

loop_
_geom_bond_atom_site_label_1
_geom_bond_atom_site_label_2
_geom_bond_distance
C1 C2 1.510(3)
C1 O1 1.255(3)
C1 O2 1.264(3)
C2 H2A 0.9600
C2 H2B 0.9600
C2 H2C 0.9600
C3 C4 1.509(4)
C3 O3 1.261(3)
C3 O4 1.255(3)
C4 H4A 0.9600
C4 H4B 0.9600
C4 H4C 0.9600
C5 C6 1.392(4)
C5 C10 1.392(3)
C5 Pd1 1.991(2)
C6 H6 0.9300
C6 C7 1.388(4)
C7 H7 0.9300
C7 C8 1.391(4)
C8 H8 0.9300
C8 C9 1.383(4)
C9 H9 0.9300
C9 C10 1.393(4)
C10 H10 0.9300
C11 C12 1.402(3)
C11 C16 1.387(4)
C11 P1 1.823(3)
C12 H12 0.9300
C12 C13 1.384(4)
C13 H13 0.9300
C13 C14 1.384(4)
C14 H14 0.9300
C14 C15 1.389(4)
C15 H15 0.9300
C15 C16 1.385(4)
C16 H16 0.9300
C17 C18 1.389(4)
C17 C22 1.397(4)
C17 P1 1.836(2)
C18 H18 0.9300
C18 C19 1.385(4)
C19 H19 0.9300
C19 C20 1.369(4)
C20 H20 0.9300
C20 C21 1.380(4)
C21 H21 0.9300
C21 C22 1.391(4)
C22 H22 0.9300
C23 C24 1.398(4)
C23 C28 1.380(4)
C23 P1 1.825(3)
C24 H24 0.9300
C24 C25 1.390(4)
C25 H25 0.9300
C25 C26 1.381(4)
C26 H26 0.9300
C26 C27 1.380(4)
C27 H27 0.9300
C27 C28 1.392(4)
C28 H28 0.9300
C29 C30 1.400(4)
C29 C34 1.389(4)
C29 Pd2 1.987(3)
C30 H30 0.9300
C30 C31 1.392(4)
C31 H31 0.9300
C31 C32 1.371(4)
C32 H32 0.9300
C32 C33 1.382(4)
C33 H33 0.9300
C33 C34 1.399(4)
C34 H34 0.9300
C35 C36 1.396(4)
C35 C40 1.401(3)
C35 P2 1.825(3)
C36 H36 0.9300
C36 C37 1.394(4)
C37 H37 0.9300
C37 C38 1.386(4)
C38 H38 0.9300
C38 C39 1.384(4)
C39 H39 0.9300
C39 C40 1.384(4)
C40 H40 0.9300
C41 C42 1.390(4)
C41 C46 1.399(3)
C41 P2 1.824(2)
C42 H42 0.9300
C42 C43 1.387(4)
C43 H43 0.9300
C43 C44 1.389(4)
C44 H44 0.9300
C44 C45 1.380(4)
C45 H45 0.9300
C45 C46 1.384(4)
C46 H46 0.9300
C47 C48 1.392(4)
C47 C52 1.386(4)
C47 P2 1.824(3)
C48 H48 0.9300
C48 C49 1.386(4)
C49 H49 0.9300
C49 C50 1.380(5)
C50 H50 0.9300
C50 C51 1.365(5)
C51 H51 0.9300
C51 C52 1.391(4)
C52 H52 0.9300
O1 Pd1 2.1432(17)
O2 Pd2 2.1041(17)
O3 Pd1 2.0978(18)
O4 Pd2 2.1298(17)
P1 Pd1 2.2239(7)
P2 Pd2 2.2196(6)
Pd1 Pd2 3.0610(3)

loop_
_geom_torsion_atom_site_label_1
_geom_torsion_atom_site_label_2
_geom_torsion_atom_site_label_3
_geom_torsion_atom_site_label_4
_geom_torsion
C2 C1 O1 Pd1 166.93(18)
C2 C1 O2 Pd2 166.25(18)
C4 C3 O3 Pd1 163.97(17)
C4 C3 O4 Pd2 170.36(17)
C5 C6 C7 C8 1.1(4)
C6 C5 C10 C9 -0.1(4)
C6 C7 C8 C9 -1.0(4)
C7 C8 C9 C10 0.4(4)
C8 C9 C10 C5 0.2(4)
C10 C5 C6 C7 -0.5(4)
C11 C12 C13 C14 1.7(4)
C12 C11 C16 C15 2.5(4)
C12 C11 P1 C17 -73.2(2)
C12 C11 P1 C23 179.4(2)
C12 C11 P1 Pd1 61.8(2)
C12 C13 C14 C15 1.0(4)
C13 C14 C15 C16 -1.9(4)
C14 C15 C16 C11 0.1(4)
C16 C11 C12 C13 -3.4(4)
C16 C11 P1 C17 106.9(2)
C16 C11 P1 C23 -0.5(2)
C16 C11 P1 Pd1 -118.0(2)
C17 C18 C19 C20 -0.5(5)
C18 C17 C22 C21 -0.8(4)
C18 C17 P1 C11 27.3(2)
C18 C17 P1 C23 135.8(2)
C18 C17 P1 Pd1 -100.6(2)
C18 C19 C20 C21 0.3(5)
C19 C20 C21 C22 -0.4(5)
C20 C21 C22 C17 0.6(5)
C22 C17 C18 C19 0.7(4)
C22 C17 P1 C11 -154.5(2)
C22 C17 P1 C23 -45.9(2)
C22 C17 P1 Pd1 77.7(2)
C23 C24 C25 C26 0.0(4)
C24 C23 C28 C27 -0.5(4)
C24 C23 P1 C11 67.4(2)
C24 C23 P1 C17 -40.6(2)
C24 C23 P1 Pd1 -173.43(19)
C24 C25 C26 C27 -1.4(4)
C25 C26 C27 C28 2.0(4)
C26 C27 C28 C23 -1.0(4)
C28 C23 C24 C25 1.0(4)
C28 C23 P1 C11 -110.3(2)
C28 C23 P1 C17 141.7(2)
C28 C23 P1 Pd1 8.9(2)
C29 C30 C31 C32 0.6(4)
C30 C29 C34 C33 -2.2(4)
C30 C31 C32 C33 -1.6(4)
C31 C32 C33 C34 0.7(4)
C32 C33 C34 C29 1.2(4)
C34 C29 C30 C31 1.3(4)
C35 C36 C37 C38 1.2(4)
C36 C35 C40 C39 0.2(4)
C36 C35 P2 C41 105.4(2)
C36 C35 P2 C47 -5.8(2)
C36 C35 P2 Pd2 -121.65(19)
C36 C37 C38 C39 0.0(4)
C37 C38 C39 C40 -1.1(4)
C38 C39 C40 C35 1.0(4)
C40 C35 C36 C37 -1.3(4)
C40 C35 P2 C41 -78.6(2)
C40 C35 P2 C47 170.17(19)
C40 C35 P2 Pd2 54.4(2)
C41 C42 C43 C44 1.7(5)
C42 C41 C46 C45 -0.8(4)
C42 C41 P2 C35 37.0(3)
C42 C41 P2 C47 147.7(2)
C42 C41 P2 Pd2 -89.9(2)
C42 C43 C44 C45 -0.1(5)
C43 C44 C45 C46 -1.9(5)
C44 C45 C46 C41 2.4(5)
C46 C41 C42 C43 -1.2(4)
C46 C41 P2 C35 -149.9(2)
C46 C41 P2 C47 -39.2(3)
C46 C41 P2 Pd2 83.2(2)
C47 C48 C49 C50 0.0(5)
C48 C47 C52 C51 -0.7(4)
C48 C47 P2 C35 72.8(3)
C48 C47 P2 C41 -38.0(3)
C48 C47 P2 Pd2 -168.8(2)
C48 C49 C50 C51 -1.1(5)
C49 C50 C51 C52 1.3(5)
C50 C51 C52 C47 -0.4(4)
C52 C47 C48 C49 0.9(4)
C52 C47 P2 C35 -104.2(2)
C52 C47 P2 C41 145.0(2)
C52 C47 P2 Pd2 14.1(2)
O1 C1 O2 Pd2 -15.7(4)
O2 C1 O1 Pd1 -11.1(4)
O3 C3 O4 Pd2 -7.6(4)
O4 C3 O3 Pd1 -18.0(4)
P1 C11 C12 C13 176.7(2)
P1 C11 C16 C15 -177.6(2)
P1 C17 C18 C19 179.0(2)
P1 C17 C22 C21 -179.1(2)
P1 C23 C24 C25 -176.7(2)
P1 C23 C28 C27 177.3(2)
P2 C35 C36 C37 174.7(2)
P2 C35 C40 C39 -175.96(19)
P2 C41 C42 C43 172.0(2)
P2 C41 C46 C45 -174.1(2)
P2 C47 C48 C49 -176.1(2)
P2 C47 C52 C51 176.4(2)
Pd1 C5 C6 C7 -173.0(2)
Pd1 C5 C10 C9 171.7(2)
Pd2 C29 C30 C31 -169.7(2)
Pd2 C29 C34 C33 168.3(2)

loop_
_exptl_oxdiff_crystal_face_indexfrac_h
_exptl_oxdiff_crystal_face_indexfrac_k
_exptl_oxdiff_crystal_face_indexfrac_l
_exptl_oxdiff_crystal_face_x
_exptl_oxdiff_crystal_face_y
_exptl_oxdiff_crystal_face_z
0.0000 1.0001 0.0000 -0.0619 -0.0180 0.0035
-0.0000 -1.0001 -0.0000 0.0619 0.0180 -0.0035
-0.0001 -0.0000 -0.9999 -0.0016 0.0223 0.0890
0.0001 0.0000 0.9999 0.0016 -0.0223 -0.0890
-1.0000 0.0008 0.0004 -0.0397 0.1352 -0.0105
1.0000 -0.0008 -0.0004 0.0397 -0.1352 0.0105
